data_4339123
loop_
_publ_author_name
'Yuan, Mei'
'Zhao, Fei'
'Zhang, Wen'
'Wang, Zhe-Ming'
'Gao, Song'

_publ_section_title
;
 Azide-bridged one-dimensional Mn(III) polymers: effects of side group of
 Schiff base ligands on structure and magnetism.
;
_journal_issue 26
_journal_name_full 'Inorganic chemistry'
_journal_page_first 11235
_journal_page_last 11242
_journal_paper_doi 10.1021/ic701655w
_journal_volume 46
_journal_year 2007
_chemical_formula_sum 'C21 H18 Mn N5 O3'
_chemical_formula_weight 443.34
_chemical_name_systematic
; 
 ? 
;
_space_group_IT_number 2
_symmetry_cell_setting triclinic
_symmetry_space_group_name_Hall '-P 1'
_symmetry_space_group_name_H-M 'P -1'
_atom_sites_solution_hydrogens geom
_atom_sites_solution_primary direct
_atom_sites_solution_secondary difmap
_audit_creation_method SHELXL-97
_cell_angle_alpha 97.65(3)
_cell_angle_beta 91.31(3)
_cell_angle_gamma 91.85(3)
_cell_formula_units_Z 2
_cell_length_a 7.9707(16)
_cell_length_b 10.064(2)
_cell_length_c 12.057(2)
_cell_measurement_reflns_used 19270
_cell_measurement_temperature 293(2)
_cell_measurement_theta_max 27.485
_cell_measurement_theta_min 3.395
_cell_volume 957.7(3)
_computing_cell_refinement 'HKL Scalepack (Otwinowski & Minor, 1997)'
_computing_data_collection 'KappaCCD (Nonius B. V., 1998)'
_computing_data_reduction 'HKL Denzo (Otwinowski & Minor, 1997) & maXus (Mackay et al., 1998)'
_computing_molecular_graphics 'Bruker SHELXTL V5.1 (Sheldrick, 1998)'
_computing_publication_material 'SHELXL-97 (Sheldrick, 1997)'
_computing_structure_refinement 'SHELXL-97 (Sheldrick, 1997)'
_computing_structure_solution 'SHELXS-97 (Sheldrick, 1997)'
_diffrn_ambient_temperature 293(2)
_diffrn_detector_area_resol_mean 0.76
_diffrn_measured_fraction_theta_full 0.995
_diffrn_measured_fraction_theta_max 0.995
_diffrn_measurement_device_type 'NONIUS KappaCCD'
_diffrn_measurement_method CCD
_diffrn_radiation_monochromator graphite
_diffrn_radiation_source 'fine-focus sealed tube'
_diffrn_radiation_type MoK\a
_diffrn_radiation_wavelength 0.71073
_diffrn_reflns_av_R_equivalents 0.0690
_diffrn_reflns_av_sigmaI/netI 0.0803
_diffrn_reflns_limit_h_max 10
_diffrn_reflns_limit_h_min -10
_diffrn_reflns_limit_k_max 13
_diffrn_reflns_limit_k_min -13
_diffrn_reflns_limit_l_max 15
_diffrn_reflns_limit_l_min -15
_diffrn_reflns_number 18083
_diffrn_reflns_theta_full 27.48
_diffrn_reflns_theta_max 27.48
_diffrn_reflns_theta_min 3.41
_exptl_absorpt_coefficient_mu 0.724
_exptl_absorpt_correction_T_max 0.882
_exptl_absorpt_correction_T_min 0.802
_exptl_absorpt_correction_type empirical
_exptl_absorpt_process_details '(Blessing, 1995, 1997)'
_exptl_crystal_colour 'dark red'
_exptl_crystal_density_diffrn 1.537
_exptl_crystal_density_method 'not measured'
_exptl_crystal_description block
_exptl_crystal_F_000 456
_exptl_crystal_size_max 0.27
_exptl_crystal_size_mid 0.26
_exptl_crystal_size_min 0.19
_refine_diff_density_max 0.477
_refine_diff_density_min -0.395
_refine_diff_density_rms 0.062
_refine_ls_extinction_method none
_refine_ls_goodness_of_fit_ref 0.990
_refine_ls_hydrogen_treatment constr
_refine_ls_matrix_type full
_refine_ls_number_parameters 271
_refine_ls_number_reflns 4355
_refine_ls_number_restraints 0
_refine_ls_restrained_S_all 0.990
_refine_ls_R_factor_all 0.0884
_refine_ls_R_factor_gt 0.0417
_refine_ls_shift/su_max 0.001
_refine_ls_shift/su_mean 0.000
_refine_ls_structure_factor_coef Fsqd
_refine_ls_weighting_details 'calc w=1/[\s^2^(Fo^2^)+(0.0380P)^2^+0.0000P] where P=(Fo^2^+2Fc^2^)/3'
_refine_ls_weighting_scheme calc
_refine_ls_wR_factor_gt 0.0808
_refine_ls_wR_factor_ref 0.0888
_reflns_number_gt 2688
_reflns_number_total 4355
_reflns_threshold_expression >2sigma(I)
_cod_data_source_file ic701655w-file001.cif
_cod_data_source_block 3
_cod_depositor_comments
;
The following automatic conversions were performed:

'_symmetry_cell_setting' value 'Triclinic' changed to 'triclinic'
according to
/usr/data/users/saulius/automatic-downloads/retrospective/ACS/lib/dictionaries/cif_core.dic
dictionary named 'cif_core.dic' version 2.4.2 from 2011-04-26.

Automatic conversion script
Id: cif_fix_values 2281 2013-09-26 08:29:07Z andrius 
;
_cod_original_sg_symbol_H-M P-1
_cod_database_code 4339123

loop_
_symmetry_equiv_pos_as_xyz
'x, y, z'
'-x, -y, -z'

loop_
_atom_site_label
_atom_site_type_symbol
_atom_site_fract_x
_atom_site_fract_y
_atom_site_fract_z
_atom_site_U_iso_or_equiv
_atom_site_adp_type
_atom_site_occupancy
_atom_site_symmetry_multiplicity
_atom_site_calc_flag
_atom_site_refinement_flags
Mn1 Mn 0.52147(4) 0.81054(3) 0.71384(3) 0.03547(13) Uani 1 1 d .
O1 O 0.43730(19) 0.66809(15) 0.61078(12) 0.0440(4) Uani 1 1 d .
O2 O 0.61876(19) 0.69595(15) 0.80782(12) 0.0440(4) Uani 1 1 d .
O3 O 0.27257(19) 0.79742(16) 0.81439(13) 0.0489(4) Uani 1 1 d .
N1 N 0.4009(2) 0.94389(18) 0.63694(13) 0.0328(4) Uani 1 1 d .
N2 N 0.5863(2) 0.97443(17) 0.82026(13) 0.0329(4) Uani 1 1 d .
N3 N 0.7566(2) 0.8442(2) 0.62538(15) 0.0492(5) Uani 1 1 d .
N4 N 0.8829(3) 0.8809(2) 0.67465(15) 0.0420(5) Uani 1 1 d .
N5 N 1.0069(3) 0.9208(3) 0.72213(18) 0.0681(7) Uani 1 1 d .
C1 C 0.3187(3) 0.6651(2) 0.53095(17) 0.0360(5) Uani 1 1 d .
C2 C 0.2661(3) 0.5412(2) 0.47227(18) 0.0424(6) Uani 1 1 d .
H2A H 0.3155 0.4636 0.4891 0.051 Uiso 1 1 calc R
C3 C 0.1427(3) 0.5322(3) 0.39011(19) 0.0506(7) Uani 1 1 d .
H3B H 0.1099 0.4486 0.3521 0.061 Uiso 1 1 calc R
C4 C 0.0659(3) 0.6462(3) 0.3628(2) 0.0534(7) Uani 1 1 d .
H4A H -0.0187 0.6389 0.3077 0.064 Uiso 1 1 calc R
C5 C 0.1162(3) 0.7684(3) 0.41777(19) 0.0505(7) Uani 1 1 d .
H5A H 0.0661 0.8448 0.3988 0.061 Uiso 1 1 calc R
C6 C 0.2431(3) 0.7820(2) 0.50337(17) 0.0374(5) Uani 1 1 d .
C7 C 0.2901(3) 0.9136(2) 0.55539(17) 0.0387(6) Uani 1 1 d .
H7A H 0.2371 0.9845 0.5288 0.046 Uiso 1 1 calc R
C8 C 0.4337(3) 1.0797(2) 0.68520(17) 0.0336(5) Uani 1 1 d .
C9 C 0.3783(3) 1.1921(2) 0.64159(19) 0.0431(6) Uani 1 1 d .
H9A H 0.3157 1.1821 0.5748 0.052 Uiso 1 1 calc R
C10 C 0.4158(3) 1.3173(3) 0.6970(2) 0.0492(6) Uani 1 1 d .
H10A H 0.3786 1.3922 0.6674 0.059 Uiso 1 1 calc R
C11 C 0.5088(3) 1.3340(3) 0.7968(2) 0.0535(7) Uani 1 1 d .
H11A H 0.5323 1.4197 0.8344 0.064 Uiso 1 1 calc R
C12 C 0.5662(3) 1.2237(2) 0.8402(2) 0.0519(7) Uani 1 1 d .
H12A H 0.6287 1.2350 0.9071 0.062 Uiso 1 1 calc R
C13 C 0.5314(3) 1.0963(2) 0.78496(17) 0.0355(5) Uani 1 1 d .
C14 C 0.6787(3) 0.9752(2) 0.91059(18) 0.0412(6) Uani 1 1 d .
H14A H 0.7054 1.0584 0.9517 0.049 Uiso 1 1 calc R
C15 C 0.7429(3) 0.8608(2) 0.95238(17) 0.0376(5) Uani 1 1 d .
C16 C 0.8433(3) 0.8839(3) 1.05137(18) 0.0497(7) Uani 1 1 d .
H16A H 0.8641 0.9716 1.0853 0.060 Uiso 1 1 calc R
C17 C 0.9107(3) 0.7817(3) 1.09876(19) 0.0516(7) Uani 1 1 d .
H17A H 0.9769 0.7991 1.1639 0.062 Uiso 1 1 calc R
C18 C 0.8789(3) 0.6513(3) 1.04817(19) 0.0483(6) Uani 1 1 d .
H18A H 0.9230 0.5807 1.0805 0.058 Uiso 1 1 calc R
C19 C 0.7833(3) 0.6245(2) 0.95098(19) 0.0450(6) Uani 1 1 d .
H19A H 0.7661 0.5360 0.9180 0.054 Uiso 1 1 calc R
C20 C 0.7113(3) 0.7272(2) 0.90041(17) 0.0352(5) Uani 1 1 d .
C21 C 0.2157(4) 0.6669(3) 0.8350(3) 0.0734(9) Uani 1 1 d .
H21A H 0.1139 0.6740 0.8762 0.110 Uiso 1 1 calc R
H21B H 0.3001 0.6284 0.8776 0.110 Uiso 1 1 calc R
H21C H 0.1947 0.6106 0.7649 0.110 Uiso 1 1 calc R

loop_
_atom_site_aniso_label
_atom_site_aniso_U_11
_atom_site_aniso_U_22
_atom_site_aniso_U_33
_atom_site_aniso_U_23
_atom_site_aniso_U_13
_atom_site_aniso_U_12
Mn1 0.0355(2) 0.0351(2) 0.03448(19) 0.00100(15) -0.00936(14) 0.00308(15)
O1 0.0455(10) 0.0376(10) 0.0451(9) -0.0061(7) -0.0183(7) 0.0074(8)
O2 0.0499(10) 0.0355(10) 0.0444(9) 0.0013(7) -0.0199(8) 0.0011(8)
O3 0.0473(10) 0.0385(10) 0.0604(10) 0.0063(8) 0.0038(8) -0.0060(8)
N1 0.0340(10) 0.0332(11) 0.0307(9) 0.0028(8) -0.0002(8) 0.0008(8)
N2 0.0326(10) 0.0330(11) 0.0326(9) 0.0036(8) -0.0049(8) 0.0002(8)
N3 0.0359(12) 0.0698(16) 0.0405(11) 0.0034(10) -0.0072(9) 0.0011(11)
N4 0.0415(13) 0.0465(13) 0.0385(10) 0.0056(9) 0.0056(10) 0.0087(10)
N5 0.0383(13) 0.096(2) 0.0643(14) -0.0073(14) -0.0105(11) -0.0044(13)
C1 0.0330(12) 0.0418(15) 0.0323(11) 0.0019(10) -0.0034(10) 0.0020(11)
C2 0.0479(15) 0.0355(15) 0.0421(12) 0.0010(11) -0.0064(11) 0.0010(12)
C3 0.0560(16) 0.0465(16) 0.0456(14) -0.0025(12) -0.0120(12) -0.0079(13)
C4 0.0581(17) 0.0525(18) 0.0478(14) 0.0055(13) -0.0251(13) -0.0044(14)
C5 0.0549(16) 0.0493(17) 0.0480(14) 0.0121(12) -0.0177(12) 0.0030(13)
C6 0.0387(13) 0.0393(15) 0.0334(11) 0.0027(10) -0.0047(10) 0.0005(11)
C7 0.0419(13) 0.0404(15) 0.0348(11) 0.0092(11) -0.0050(10) 0.0034(11)
C8 0.0348(12) 0.0324(14) 0.0340(11) 0.0060(10) 0.0014(9) 0.0024(10)
C9 0.0509(15) 0.0406(15) 0.0387(12) 0.0081(11) -0.0024(11) 0.0054(12)
C10 0.0549(16) 0.0385(16) 0.0557(15) 0.0121(13) -0.0027(13) 0.0042(12)
C11 0.0586(17) 0.0323(15) 0.0676(17) 0.0026(13) -0.0128(14) -0.0007(13)
C12 0.0564(17) 0.0416(16) 0.0556(15) 0.0026(13) -0.0206(13) 0.0005(13)
C13 0.0353(13) 0.0317(14) 0.0391(12) 0.0043(10) -0.0010(10) -0.0008(10)
C14 0.0512(14) 0.0348(14) 0.0360(12) 0.0014(10) -0.0074(11) -0.0029(11)
C15 0.0423(14) 0.0379(15) 0.0326(11) 0.0053(10) -0.0048(10) 0.0014(11)
C16 0.0670(17) 0.0431(16) 0.0369(12) 0.0010(11) -0.0156(12) -0.0010(13)
C17 0.0612(17) 0.0545(18) 0.0385(13) 0.0076(13) -0.0169(12) 0.0004(14)
C18 0.0515(15) 0.0501(17) 0.0454(13) 0.0164(12) -0.0117(12) 0.0015(13)
C19 0.0496(15) 0.0356(14) 0.0497(14) 0.0076(11) -0.0100(12) 0.0007(12)
C20 0.0321(12) 0.0387(14) 0.0351(12) 0.0064(10) -0.0035(10) 0.0004(10)
C21 0.073(2) 0.064(2) 0.084(2) 0.0155(17) 0.0115(17) -0.0154(17)

loop_
_atom_type_symbol
_atom_type_description
_atom_type_scat_dispersion_real
_atom_type_scat_dispersion_imag
_atom_type_scat_source
C C 0.0033 0.0016 'International Tables Vol C Tables 4.2.6.8 and 6.1.1.4'
H H 0.0000 0.0000 'International Tables Vol C Tables 4.2.6.8 and 6.1.1.4'
N N 0.0061 0.0033 'International Tables Vol C Tables 4.2.6.8 and 6.1.1.4'
O O 0.0106 0.0060 'International Tables Vol C Tables 4.2.6.8 and 6.1.1.4'
Mn Mn 0.3368 0.7283 'International Tables Vol C Tables 4.2.6.8 and 6.1.1.4'

loop_
_geom_angle_atom_site_label_1
_geom_angle_atom_site_label_2
_geom_angle_atom_site_label_3
_geom_angle
O1 Mn1 O2 93.24(7)
O1 Mn1 N1 92.14(7)
O2 Mn1 N1 170.81(7)
O1 Mn1 N2 173.06(7)
O2 Mn1 N2 92.38(7)
N1 Mn1 N2 81.77(7)
O1 Mn1 N3 96.04(8)
O2 Mn1 N3 94.50(7)
N1 Mn1 N3 92.34(8)
N2 Mn1 N3 87.56(8)
O1 Mn1 O3 88.81(7)
O2 Mn1 O3 88.03(7)
N1 Mn1 O3 84.63(7)
N2 Mn1 O3 87.33(7)
N3 Mn1 O3 174.39(7)
C1 O1 Mn1 130.16(15)
C20 O2 Mn1 129.20(14)
C21 O3 Mn1 116.95(16)
C7 N1 C8 120.99(19)
C7 N1 Mn1 124.70(16)
C8 N1 Mn1 114.08(12)
C14 N2 C13 121.29(19)
C14 N2 Mn1 124.71(16)
C13 N2 Mn1 113.88(13)
N4 N3 Mn1 121.57(15)
N5 N4 N3 177.9(3)
O1 C1 C2 118.6(2)
O1 C1 C6 122.8(2)
C2 C1 C6 118.59(19)
C3 C2 C1 121.0(2)
C2 C3 C4 121.1(2)
C5 C4 C3 119.2(2)
C4 C5 C6 121.5(2)
C1 C6 C5 118.6(2)
C1 C6 C7 123.41(19)
C5 C6 C7 117.9(2)
N1 C7 C6 126.0(2)
C9 C8 C13 119.5(2)
C9 C8 N1 125.52(19)
C13 C8 N1 114.97(18)
C10 C9 C8 119.9(2)
C9 C10 C11 120.8(2)
C12 C11 C10 119.9(2)
C11 C12 C13 120.3(2)
C12 C13 C8 119.6(2)
C12 C13 N2 125.59(19)
C8 C13 N2 114.85(19)
N2 C14 C15 126.1(2)
C16 C15 C20 119.1(2)
C16 C15 C14 117.1(2)
C20 C15 C14 123.77(19)
C17 C16 C15 122.0(2)
C16 C17 C18 118.7(2)
C19 C18 C17 121.2(2)
C18 C19 C20 121.5(2)
O2 C20 C19 119.2(2)
O2 C20 C15 123.39(19)
C19 C20 C15 117.44(19)

loop_
_geom_bond_atom_site_label_1
_geom_bond_atom_site_label_2
_geom_bond_distance
Mn1 O1 1.8642(16)
Mn1 O2 1.8923(15)
Mn1 N1 1.9896(18)
Mn1 N2 1.9964(18)
Mn1 N3 2.216(2)
Mn1 O3 2.3577(17)
O1 C1 1.330(2)
O2 C20 1.320(2)
O3 C21 1.431(3)
N1 C7 1.305(3)
N1 C8 1.426(3)
N2 C14 1.300(3)
N2 C13 1.429(3)
N3 N4 1.180(3)
N4 N5 1.164(3)
C1 C2 1.396(3)
C1 C6 1.414(3)
C2 C3 1.372(3)
C3 C4 1.391(3)
C4 C5 1.361(3)
C5 C6 1.419(3)
C6 C7 1.423(3)
C8 C9 1.390(3)
C8 C13 1.406(3)
C9 C10 1.365(3)
C10 C11 1.387(3)
C11 C12 1.375(3)
C12 C13 1.381(3)
C14 C15 1.422(3)
C15 C16 1.410(3)
C15 C20 1.418(3)
C16 C17 1.360(3)
C17 C18 1.384(3)
C18 C19 1.374(3)
C19 C20 1.400(3)
